data_7249442
loop_
_publ_author_name
'Yabune, Natsuki'
'Nakajima, Hiroshi'
'Nishioka, Takanori'

_publ_section_title
;
 Restriction of reaction sites on metal-sulfide cores induced by steric
 repulsion of bis-N-heterocyclic carbene ligands in trinuclear complexes
 bearing triply bridging sulfide ligands.
;
_journal_issue 40
_journal_name_full 'RSC advances'
_journal_page_first 29355
_journal_page_last 29367
_journal_paper_doi 10.1039/d4ra01671h
_journal_volume 14
_journal_year 2024
_chemical_absolute_configuration unk
_chemical_formula_moiety 'C26 H36 N8 Pt2 Rh S2, F6 P, 2[C2H3N], 1[C2H3N]'
_chemical_formula_sum 'C32 H45 F6 N11 P Pt2 Rh S2'
_chemical_formula_weight 1285.946
_space_group_crystal_system tetragonal
_space_group_IT_number 80
_space_group_name_Hall 'I 4bw'
_space_group_name_H-M_alt 'I 41'
_symmetry_Int_Tables_number 80
_audit_creation_date 2024-01-22
_audit_creation_method
;
Olex2 1.5-dev
(compiled 2024.01.11 svn.r2f8d729c for OlexSys, GUI svn.r6697)
;
_audit_update_record
;
2024-08-14 deposited with the CCDC.	2024-08-30 downloaded from the CCDC.
;
_cell_angle_alpha 90
_cell_angle_beta 90
_cell_angle_gamma 90
_cell_formula_units_Z 4
_cell_length_a 12.3687(11)
_cell_length_b 12.3687(11)
_cell_length_c 27.8127(18)
_cell_measurement_reflns_used 5534
_cell_measurement_temperature 193(2)
_cell_measurement_theta_max 27.48
_cell_measurement_theta_min 3.29
_cell_volume 4254.9(6)
_computing_cell_refinement CrystalClear
_computing_data_collection 'CrystalClear (Rigaku Inc., 2008)'
_computing_data_reduction CrystalClear
_computing_molecular_graphics 'Olex2 1.5-dev (Dolomanov et al., 2009)'
_computing_publication_material 'Olex2 1.5-dev (Dolomanov et al., 2009)'
_computing_structure_refinement 'olex2.refine 1.5-dev (Bourhis et al., 2015)'
_computing_structure_solution SIR97
_diffrn_ambient_temperature 193.35
_diffrn_detector_area_resol_mean 14.222
_diffrn_measured_fraction_theta_full 0.9969
_diffrn_measured_fraction_theta_max 0.9976
_diffrn_measurement_device_type 'Rigaku Saturn724'
_diffrn_measurement_method \w
_diffrn_radiation_type 'Mo K\a'
_diffrn_radiation_wavelength 0.71075
_diffrn_reflns_av_R_equivalents 0.0534
_diffrn_reflns_av_unetI/netI 0.0710
_diffrn_reflns_Laue_measured_fraction_full 0.9969
_diffrn_reflns_Laue_measured_fraction_max 0.9976
_diffrn_reflns_limit_h_max 16
_diffrn_reflns_limit_h_min -16
_diffrn_reflns_limit_k_max 16
_diffrn_reflns_limit_k_min -16
_diffrn_reflns_limit_l_max 35
_diffrn_reflns_limit_l_min -36
_diffrn_reflns_number 21520
_diffrn_reflns_point_group_measured_fraction_full 0.9958
_diffrn_reflns_point_group_measured_fraction_max 0.9963
_diffrn_reflns_theta_full 25.2425
_diffrn_reflns_theta_max 27.49
_diffrn_reflns_theta_min 3.29
_exptl_absorpt_coefficient_mu 7.141
_exptl_absorpt_correction_T_max 0.802
_exptl_absorpt_correction_T_min 0.596
_exptl_absorpt_correction_type multi-scan
_exptl_absorpt_process_details 'REQAB (Rigaku, 1998)'
_exptl_crystal_colour yellow
_exptl_crystal_colour_primary yellow
_exptl_crystal_density_diffrn 2.007
_exptl_crystal_description prism
_exptl_crystal_F_000 2452.888
_exptl_crystal_size_max 0.143
_exptl_crystal_size_mid 0.089
_exptl_crystal_size_min 0.031
_refine_diff_density_max 1.8008
_refine_diff_density_min -2.2187
_refine_diff_density_rms 0.2241
_refine_ls_abs_structure_details 'Hooft, R.W.W., Straver, L.H., Spek, A.L. (2010). J. Appl. Cryst., 43, 665-668.'
_refine_ls_abs_structure_Flack 0.042(6)
_refine_ls_d_res_high 0.7699
_refine_ls_d_res_low 6.1843
_refine_ls_goodness_of_fit_ref 1.0062
_refine_ls_hydrogen_treatment constr
_refine_ls_matrix_type full
_refine_ls_number_constraints 39
_refine_ls_number_parameters 263
_refine_ls_number_reflns 4875
_refine_ls_number_restraints 290
_refine_ls_restrained_S_all 0.9761
_refine_ls_R_factor_all 0.0555
_refine_ls_R_factor_gt 0.0492
_refine_ls_shift/su_max 0.0009
_refine_ls_shift/su_mean 0.0000
_refine_ls_structure_factor_coef Fsqd
_refine_ls_weighting_details 'w=1/[\s^2^(Fo^2^)+(0.0611P)^2^+8.2668P] where P=(Fo^2^+2Fc^2^)/3'
_refine_ls_weighting_scheme calc
_refine_ls_wR_factor_gt 0.1122
_refine_ls_wR_factor_ref 0.1169
_reflns_Friedel_coverage 0.995
_reflns_limit_h_max 16
_reflns_limit_h_min -16
_reflns_limit_k_max 16
_reflns_limit_k_min -16
_reflns_limit_l_max 35
_reflns_limit_l_min -36
_reflns_number_gt 4121
_reflns_number_total 4875
_reflns_threshold_expression I>=2u(I)
_cod_data_source_file d4ra01671h2.cif
_cod_data_source_block 6-Pt2-C1-RhCod-PF6-I41-SQ
_cod_original_sg_symbol_Hall ' I 4bw'
_cod_original_formula_sum 'C32 H45 F6 N11 P1 Pt2 Rh1 S2'
_cod_database_code 7249442
_olex2_refinement_description
;
1. Fixed Uiso
 At 1.2 times of:
  All C(H) groups, All C(H,H) groups, All C(H,H,H) groups
2. Restrained distances
 C10-C11
 1.37 with sigma of 0.02
 C10-C17 = C13-C14
 1.5 with sigma of 0.02
 C11-C12
 1.52 with sigma of 0.02
 C12-C13
 1.54 with sigma of 0.02
 C14-C15
 1.36 with sigma of 0.02
 C15-C16
 1.51 with sigma of 0.02
 C16-C17
 1.53 with sigma of 0.02
 C10-C12
 2.58 with sigma of 0.04
 C10-C16 = C15-C17
 2.54 with sigma of 0.04
 C11-C13 = C12-C14
 2.55 with sigma of 0.04
 C13-C15 = C14-C16
 2.56 with sigma of 0.04
 C11-C10 \\sim C15-C14
 with sigma of 0.02
 C17-C10 \\sim C12-C11 \\sim C16-C15 \\sim C14-C13 \\sim C17-C16 \\sim C12-C13
 with sigma of 0.02
 C10-C12 \\sim C10-C16 \\sim C11-C13 \\sim C11-C17 \\sim C12-C14 \\sim C13-C15
\\sim C14-C16 \\sim C15-C17
 with sigma of 0.05
3. Uiso/Uaniso restraints and constraints
C10 \\sim C11 \\sim C12 \\sim C13 \\sim C14 \\sim C15 \\sim C16 \\sim C17:
within 2A with sigma of 0.04 and sigma for terminal atoms of 0.08 within 2A
: within 2A with sigma of 0.04 and sigma for terminal atoms of 0.08 within 2A
: within 2A with sigma of 0.001 and sigma for terminal atoms of 0.002 within 2A
: within 2A with sigma of 0.001 and sigma for terminal atoms of 0.002 within 2A
: within 2A with sigma of 0.001 and sigma for terminal atoms of 0.002 within 2A
Uanis(C10) \\sim Ueq, Uanis(C11) \\sim Ueq: with sigma of 0.005 and sigma for
terminal atoms of 0.01
Uanis(C14) \\sim Ueq: with sigma of 0.001 and sigma for terminal atoms of 0.002
4. Rigid body (RIGU) restrains
 P1, F3, F3, F1, F1, F5, F5, F2, F2, F4, F4
 with sigma for 1-2 distances of 0.01 and sigma for 1-3 distances of 0.01
 C10, C11, C12, C13, C14, C15, C16, C17
 with sigma for 1-2 distances of 0.004 and sigma for 1-3 distances of 0.004
 C1, N1, C2, C5, N2, C3, N3, C4, C6, C7, N4, C8, C9
 with sigma for 1-2 distances of 0.001 and sigma for 1-3 distances of 0.001
 with sigma for 1-2 distances of 0.004 and sigma for 1-3 distances of 0.004
5. Others
 Fixed Sof: F2(0.5) F3(0.5) F4(0.5) F5(0.5) C10(0.5) C11(0.5) C12(0.5)
 C13(0.5) C14(0.5) C15(0.5) C16(0.5) C17(0.5) C1a(0.5) C19(0.5) H1aa(0.5)
 H1ab(0.5) H1ac(0.5) N5(0.5) H17a(0.5) H17b(0.5) H11(0.5) H14(0.5) H15(0.5)
 H10(0.5) H12a(0.5) H12b(0.5) H13a(0.5) H13b(0.5) H16a(0.5) H16b(0.5)
 Fixed Uiso: C18(0.125883) N19(0.125717) C20(0.1259) C23(0.08) C21(0.08)
 N5(0.016421) C19(0.089446) C1a(0.089441)
6.a Ternary CH refined with riding coordinates:
 C11(H11), C14(H14), C15(H15), C10(H10)
6.b Secondary CH2 refined with riding coordinates:
 C5(H5a,H5b), C17(H17a,H17b), C12(H12a,H12b), C13(H13a,H13b), C16(H16a,H16b)
6.c Me refined with riding coordinates:
 C4(H4a,H4b,H4c), C9(H9a,H9b,H9c)
6.d Aromatic/amide H refined with riding coordinates:
 C2(H2), C3(H3), C7(H7), C8(H8)
;
_smtbx_masks_special_details
;
A solvent mask was calculated and 248 electrons were 
found in a volume of 1356\%A^3^ in 2 voids per unit cell. 
This is consistent with the presence of 2[C2H3N], 1[C2H3N] per Formula Unit 
which account for 264 electrons per unit cell.
;
_smtbx_masks_void_probe_radius 1.0
_smtbx_masks_void_truncation_radius 1.2
_olex2_submission_special_instructions 'No special instructions were received'

loop_
_space_group_symop_id
_space_group_symop_operation_xyz
1 x,y,z
2 -y+1/2,x,z+3/4
3 y+1/2,-x,z+3/4
4 -x,-y,z
5 x+1/2,y+1/2,z+1/2
6 -y+1,x+1/2,z+5/4
7 y+1,-x+1/2,z+5/4
8 -x+1/2,-y+1/2,z+1/2

loop_
_atom_site_label
_atom_site_type_symbol
_atom_site_fract_x
_atom_site_fract_y
_atom_site_fract_z
_atom_site_U_iso_or_equiv
_atom_site_adp_type
_atom_site_occupancy
_atom_site_site_symmetry_order
_atom_site_refinement_flags_posn
_atom_site_refinement_flags_adp
_atom_site_refinement_flags_occupancy
_atom_site_disorder_group
Pt1 Pt 0.50005(3) 0.12697(3) 0.562489(9) 0.02800(11) Uani 1.000000 1 . . . .
Rh1 Rh 0.5 0.0 0.46469(2) 0.0444(3) Uani 1.000000 2 S T P .
S1 S 0.62208(18) -0.00040(19) 0.53024(9) 0.0268(6) Uani 1.000000 1 . . . .
P1 P 1.0 0.5 0.52390(13) 0.0442(10) Uani 1.000000 2 S TU P .
F1 F 0.8734(4) 0.5014(6) 0.5236(3) 0.062(3) Uani 1.000000 1 . U . -1
F2 F 0.9981(11) 0.4352(13) 0.5746(5) 0.051(4) Uani 0.500000 1 . U P -2
F3 F 1.0002(13) 0.3980(13) 0.5508(5) 0.058(4) Uani 0.500000 1 . U P -1
F4 F 1.0038(13) 0.3759(16) 0.4992(5) 0.082(5) Uani 0.500000 1 . U P -2
F5 F 1.0053(12) 0.4546(13) 0.4686(5) 0.072(5) Uani 0.500000 1 . U P -1
N1 N 0.5945(7) 0.2711(6) 0.6349(3) 0.0332(15) Uani 1.000000 1 . U . .
N2 N 0.7056(7) 0.2661(6) 0.5748(3) 0.0377(19) Uani 1.000000 1 . U . .
N3 N 0.4058(7) 0.2708(7) 0.6357(3) 0.0358(16) Uani 1.000000 1 . U . .
N4 N 0.2946(7) 0.2705(7) 0.5751(3) 0.0359(18) Uani 1.000000 1 . U . .
C1 C 0.6136(9) 0.2249(8) 0.5903(4) 0.033(2) Uani 1.000000 1 . U . .
C2 C 0.6791(10) 0.3436(11) 0.6457(5) 0.059(3) Uani 1.000000 1 . U . .
H2 H 0.6853(10) 0.3882(11) 0.6733(5) 0.071(4) Uiso 1.000000 1 R . . .
C3 C 0.7504(10) 0.3365(8) 0.6083(4) 0.042(2) Uani 1.000000 1 . U . .
H3 H 0.8178(10) 0.3729(8) 0.6057(4) 0.051(3) Uiso 1.000000 1 R . . .
C4 C 0.7531(14) 0.2441(16) 0.5243(5) 0.102(6) Uani 1.000000 1 . U . .
H4a H 0.8217(14) 0.2829(16) 0.5207(5) 0.123(7) Uiso 1.000000 1 R . . .
H4b H 0.7656(14) 0.1664(16) 0.5203(5) 0.123(7) Uiso 1.000000 1 R . . .
H4c H 0.7021(14) 0.2691(16) 0.4997(5) 0.123(7) Uiso 1.000000 1 R . . .
C5 C 0.5022(8) 0.2518(8) 0.6617(4) 0.0366(15) Uani 1.000000 1 . U . .
H5a H 0.5029(8) 0.1757(8) 0.6729(4) 0.0439(18) Uiso 1.000000 1 R . . .
H5b H 0.5030(8) 0.2988(8) 0.6905(4) 0.0439(18) Uiso 1.000000 1 R . . .
C6 C 0.3872(9) 0.2254(8) 0.5894(4) 0.033(2) Uani 1.000000 1 . U . .
C7 C 0.3176(9) 0.3373(10) 0.6464(4) 0.047(3) Uani 1.000000 1 . U . .
H7 H 0.3054(9) 0.3762(10) 0.6753(4) 0.057(3) Uiso 1.000000 1 R . . .
C8 C 0.2548(10) 0.3349(9) 0.6081(4) 0.045(3) Uani 1.000000 1 . U . .
H8 H 0.1894(10) 0.3746(9) 0.6048(4) 0.054(3) Uiso 1.000000 1 R . . .
C9 C 0.2480(9) 0.2483(8) 0.5293(4) 0.034(2) Uani 1.000000 1 . U . .
H9a H 0.2942(9) 0.1975(8) 0.5117(4) 0.041(2) Uiso 1.000000 1 R . . .
H9b H 0.1761(9) 0.2165(8) 0.5337(4) 0.041(2) Uiso 1.000000 1 R . . .
H9c H 0.2416(9) 0.3157(8) 0.5110(4) 0.041(2) Uiso 1.000000 1 R . . .
C10 C 0.6128(18) 0.0894(15) 0.4194(8) 0.057(5) Uani 0.500000 1 D U P -1
C11 C 0.613(2) -0.0190(17) 0.4095(8) 0.058(5) Uani 0.500000 1 D U P -1
C12 C 0.5650(17) -0.073(2) 0.3656(7) 0.061(5) Uani 0.500000 1 D U P -1
C13 C 0.4440(17) -0.057(2) 0.3613(7) 0.066(6) Uani 0.500000 1 D U P -1
C14 C 0.387(2) -0.0155(16) 0.4058(8) 0.056(5) Uani 0.500000 1 D U P -1
C15 C 0.3892(15) 0.0895(15) 0.4209(7) 0.047(4) Uani 0.500000 1 D U P -1
C16 C 0.4379(14) 0.1708(17) 0.3862(7) 0.054(5) Uani 0.500000 1 D U P -1
C17 C 0.5621(14) 0.1763(18) 0.3883(8) 0.063(6) Uani 0.500000 1 D U P -1
H17a H 0.5838(14) 0.2481(18) 0.4008(8) 0.076(7) Uiso 0.500000 1 R . P -1
H17b H 0.5911(14) 0.1696(18) 0.3552(8) 0.076(7) Uiso 0.500000 1 R . P -1
H11 H 0.680(2) -0.0556(17) 0.4207(8) 0.070(6) Uiso 0.500000 1 R . P -1
H14 H 0.319(2) -0.0550(16) 0.4141(8) 0.067(6) Uiso 0.500000 1 R . P -1
H15 H 0.3225(15) 0.1146(15) 0.4378(7) 0.056(5) Uiso 0.500000 1 R . P -1
H10 H 0.6790(18) 0.1142(15) 0.4369(8) 0.068(6) Uiso 0.500000 1 R . P -1
H12a H 0.6004(17) -0.043(2) 0.3365(7) 0.073(7) Uiso 0.500000 1 R . P -1
H12b H 0.5807(17) -0.151(2) 0.3669(7) 0.073(7) Uiso 0.500000 1 R . P -1
H13a H 0.4302(17) -0.005(2) 0.3347(7) 0.079(7) Uiso 0.500000 1 R . P -1
H13b H 0.4111(17) -0.127(2) 0.3521(7) 0.079(7) Uiso 0.500000 1 R . P -1
H16a H 0.4156(14) 0.1517(17) 0.3531(7) 0.065(6) Uiso 0.500000 1 R . P -1
H16b H 0.4082(14) 0.2433(17) 0.3935(7) 0.065(6) Uiso 0.500000 1 R . P -1

loop_
_atom_site_aniso_label
_atom_site_aniso_U_11
_atom_site_aniso_U_22
_atom_site_aniso_U_33
_atom_site_aniso_U_12
_atom_site_aniso_U_13
_atom_site_aniso_U_23
Pt1 0.0297(2) 0.0245(2) 0.02982(18) 0.00011(15) 0.00008(16) -0.00048(16)
Rh1 0.0243(6) 0.0785(10) 0.0303(6) -0.0001(6) -0.000000 0.000000
S1 0.0192(12) 0.0268(12) 0.0342(14) -0.0004(9) 0.0024(9) 0.0012(10)
P1 0.029(2) 0.064(3) 0.040(2) -0.0021(19) -0.000000 0.000000
F1 0.018(3) 0.104(7) 0.066(6) 0.003(3) -0.001(3) -0.004(4)
F2 0.039(8) 0.048(9) 0.067(8) -0.007(6) -0.008(5) -0.010(4)
F3 0.054(9) 0.047(8) 0.074(9) -0.004(5) -0.005(6) -0.014(4)
F4 0.060(10) 0.103(11) 0.084(10) -0.003(7) -0.006(7) -0.030(5)
F5 0.029(6) 0.115(14) 0.071(8) -0.008(9) 0.003(5) -0.027(5)
N1 0.042(2) 0.019(3) 0.039(3) -0.0008(15) -0.0023(15) 0.0015(17)
N2 0.046(3) 0.021(3) 0.045(3) -0.0063(19) 0.0030(18) -0.0031(19)
N3 0.042(2) 0.027(3) 0.038(3) -0.0015(15) -0.0010(14) -0.0030(17)
N4 0.039(3) 0.029(4) 0.040(3) -0.0009(18) -0.0007(16) -0.0025(18)
C1 0.043(3) 0.017(3) 0.040(3) -0.0025(18) -0.0008(16) 0.0018(18)
C2 0.059(3) 0.058(6) 0.059(4) -0.026(2) 0.0147(19) -0.025(3)
C3 0.048(3) 0.030(4) 0.049(4) -0.010(2) 0.0047(19) -0.008(2)
C4 0.098(7) 0.136(11) 0.072(4) -0.081(5) 0.040(3) -0.057(3)
C5 0.043(2) 0.028(4) 0.039(3) -0.0034(14) -0.0017(14) -0.0009(16)
C6 0.038(3) 0.025(4) 0.037(3) -0.0036(18) 0.0005(16) -0.0007(18)
C7 0.049(3) 0.048(5) 0.045(3) 0.010(2) -0.0063(17) -0.012(2)
C8 0.047(3) 0.043(5) 0.044(3) 0.008(2) -0.0049(17) -0.010(2)
C9 0.038(4) 0.026(4) 0.038(3) -0.003(2) 0.0002(19) -0.001(2)
C10 0.052(6) 0.060(5) 0.058(6) 0.0009(19) -0.001(2) 0.001(2)
C11 0.059(7) 0.058(6) 0.058(6) 0.0017(19) 0.003(2) 0.002(2)
C12 0.068(8) 0.054(10) 0.061(9) 0.003(4) 0.001(3) 0.002(5)
C13 0.070(8) 0.070(13) 0.058(8) 0.008(4) 0.002(3) -0.000(4)
C14 0.056(5) 0.056(5) 0.056(5) 0.0000(5) -0.0001(5) 0.0001(5)
C15 0.026(8) 0.055(7) 0.059(9) 0.007(3) -0.019(5) 0.004(3)
C16 0.051(8) 0.052(8) 0.059(11) -0.004(3) -0.010(4) -0.002(4)
C17 0.051(8) 0.060(8) 0.078(13) -0.004(3) -0.010(4) 0.007(5)

loop_
_atom_type_symbol
_atom_type_scat_dispersion_real
_atom_type_scat_dispersion_imag
_atom_type_scat_Cromer_Mann_a1
_atom_type_scat_Cromer_Mann_a2
_atom_type_scat_Cromer_Mann_a3
_atom_type_scat_Cromer_Mann_a4
_atom_type_scat_Cromer_Mann_b1
_atom_type_scat_Cromer_Mann_b2
_atom_type_scat_Cromer_Mann_b3
_atom_type_scat_Cromer_Mann_b4
_atom_type_scat_Cromer_Mann_c
_atom_type_scat_source
_atom_type_scat_dispersion_source
C 0.00313 0.00162 2.31000 1.02000 1.58860 0.86500 20.84390 10.20750 0.56870 51.65120 0.21560 'International Tables Volume C Table 6.1.1.4 (pp. 500-502)' 'Brennan, Cowan, Rev. Sci. Instrum., 1992, 63, 850'
F 0.01756 0.01033 3.53920 2.64120 1.51700 1.02430 10.28250 4.29440 0.26150 26.14760 0.27760 'International Tables Volume C Table 6.1.1.4 (pp. 500-502)' 'Brennan, Cowan, Rev. Sci. Instrum., 1992, 63, 850'
H 0.00000 0.00000 0.49300 0.32291 0.14019 0.04081 10.51090 26.12570 3.14236 57.79970 0.00304 'International Tables Volume C Table 6.1.1.4 (pp. 500-502)' 'Brennan, Cowan, Rev. Sci. Instrum., 1992, 63, 850'
N 0.00613 0.00332 12.21260 3.13220 2.01250 1.16630 0.00570 9.89330 28.99750 0.58260 -11.52900 'International Tables Volume C Table 6.1.1.4 (pp. 500-502)' 'Brennan, Cowan, Rev. Sci. Instrum., 1992, 63, 850'
P 0.10266 0.09520 6.43450 4.17910 1.78000 1.49080 1.90670 27.15700 0.52600 68.16450 1.11490 'International Tables Volume C Table 6.1.1.4 (pp. 500-502)' 'Brennan, Cowan, Rev. Sci. Instrum., 1992, 63, 850'
Pt -1.60878 8.42245 27.00590 17.76390 15.71310 5.78370 1.51293 8.81174 0.42459 38.61030 11.68830 'International Tables Volume C Table 6.1.1.4 (pp. 500-502)' 'Brennan, Cowan, Rev. Sci. Instrum., 1992, 63, 850'
Rh -1.09623 0.92322 19.29570 14.35010 4.73425 1.28918 0.75154 8.21758 25.87490 98.60620 5.32800 'International Tables Volume C Table 6.1.1.4 (pp. 500-502)' 'Brennan, Cowan, Rev. Sci. Instrum., 1992, 63, 850'
S 0.12485 0.12450 6.90530 5.20340 1.43790 1.58630 1.46790 22.21510 0.25360 56.17200 0.86690 'International Tables Volume C Table 6.1.1.4 (pp. 500-502)' 'Brennan, Cowan, Rev. Sci. Instrum., 1992, 63, 850'

loop_
_geom_angle_atom_site_label_1
_geom_angle_atom_site_label_2
_geom_angle_atom_site_label_3
_geom_angle
_geom_angle_site_symmetry_1
_geom_angle_site_symmetry_3
_geom_angle_publ_flag
S1 Pt1 Rh1 48.48(6) 4_655 . y
S1 Pt1 Rh1 48.46(6) . . y
C1 Pt1 Rh1 129.4(3) . . y
C1 Pt1 S1 95.8(3) . . y
C1 Pt1 S1 175.1(3) . 4_655 y
C6 Pt1 Rh1 129.0(3) . . y
C6 Pt1 S1 175.2(3) . . y
C6 Pt1 S1 95.7(3) . 4_655 y
C6 Pt1 C1 88.7(4) . . y
Pt1 Rh1 Pt1 60.001(18) 4_655 . y
S1 Rh1 Pt1 48.24(6) 4_655 4_655 y
S1 Rh1 Pt1 48.10(6) 4_655 . y
S1 Rh1 Pt1 48.10(6) . 4_655 y
S1 Rh1 Pt1 48.24(6) . . y
S1 Rh1 S1 79.27(12) 4_655 . y
C10 Rh1 Pt1 138.9(5) . 4_655 y
C10 Rh1 Pt1 104.2(5) 4_655 4_655 y
C10 Rh1 Pt1 104.2(5) . . y
C10 Rh1 Pt1 138.9(5) 4_655 . y
C10 Rh1 S1 92.1(5) 4_655 4_655 y
C10 Rh1 S1 148.4(5) 4_655 . y
C10 Rh1 S1 148.4(5) . 4_655 y
C10 Rh1 S1 92.1(5) . . y
C10 Rh1 C10 109.5(11) 4_655 . y
C11 Rh1 Pt1 133.9(6) 4_655 4_655 y
C11 Rh1 Pt1 133.9(6) . . y
C11 Rh1 Pt1 125.5(6) 4_655 . y
C11 Rh1 Pt1 125.5(6) . 4_655 y
C11 Rh1 S1 173.1(6) 4_655 . y
C11 Rh1 S1 98.1(6) . . y
C11 Rh1 S1 173.1(6) . 4_655 y
C11 Rh1 S1 98.1(6) 4_655 4_655 y
C11 Rh1 C10 86.9(8) . 4_655 y
C11 Rh1 C10 37.4(5) . . y
C11 Rh1 C10 37.4(5) 4_655 4_655 y
C11 Rh1 C10 86.9(8) 4_655 . y
C11 Rh1 C11 85.3(13) . 4_655 y
C14 Rh1 Pt1 134.4(5) 4_655 4_655 y
C14 Rh1 Pt1 134.4(5) . . y
C14 Rh1 Pt1 127.6(5) 4_655 . y
C14 Rh1 Pt1 127.6(5) . 4_655 y
C14 Rh1 S1 99.7(5) 4_655 . y
C14 Rh1 S1 174.7(5) 4_655 4_655 y
C14 Rh1 S1 174.7(5) . . y
C14 Rh1 S1 99.7(5) . 4_655 y
C14 Rh1 C10 26.3(7) 4_655 . y
C14 Rh1 C10 91.3(7) . . y
C14 Rh1 C10 91.3(7) 4_655 4_655 y
C14 Rh1 C10 26.3(7) . 4_655 y
C14 Rh1 C11 11.7(7) 4_655 . y
C14 Rh1 C11 82.3(6) 4_655 4_655 y
C14 Rh1 C11 11.7(7) . 4_655 y
C14 Rh1 C11 82.3(6) . . y
C14 Rh1 C14 81.7(12) . 4_655 y
C15 Rh1 Pt1 138.7(5) 4_655 . y
C15 Rh1 Pt1 103.6(5) 4_655 4_655 y
C15 Rh1 Pt1 103.6(5) . . y
C15 Rh1 Pt1 138.7(5) . 4_655 y
C15 Rh1 S1 147.9(5) . . y
C15 Rh1 S1 147.9(5) 4_655 4_655 y
C15 Rh1 S1 91.7(5) . 4_655 y
C15 Rh1 S1 91.7(5) 4_655 . y
C15 Rh1 C10 79.6(7) . . y
C15 Rh1 C10 79.6(7) 4_655 4_655 y
C15 Rh1 C10 61.6(7) . 4_655 y
C15 Rh1 C10 61.6(7) 4_655 . y
C15 Rh1 C11 25.3(7) . 4_655 y
C15 Rh1 C11 25.3(7) 4_655 . y
C15 Rh1 C11 93.8(8) . . y
C15 Rh1 C11 93.8(8) 4_655 4_655 y
C15 Rh1 C14 86.5(8) . 4_655 y
C15 Rh1 C14 36.9(5) . . y
C15 Rh1 C14 86.5(8) 4_655 . y
C15 Rh1 C14 36.9(5) 4_655 4_655 y
C15 Rh1 C15 110.6(10) 4_655 . y
Rh1 S1 Pt1 83.42(7) . 4_655 ?
Rh1 S1 Pt1 83.30(7) . . ?
F1 P1 F1 179.4(7) 4_765 . ?
F2 P1 F1 90.8(6) . 4_765 ?
F2 P1 F1 89.8(6) 4_765 4_765 ?
F2 P1 F1 89.8(6) . . ?
F2 P1 F1 90.8(6) 4_765 . ?
F2 P1 F2 59.3(11) 4_765 . ?
F3 P1 F1 90.8(7) . . ?
F3 P1 F1 89.5(7) 4_765 . ?
F3 P1 F1 89.5(7) . 4_765 ?
F3 P1 F1 90.8(7) 4_765 4_765 ?
F3 P1 F2 88.9(9) 4_765 . ?
F3 P1 F2 88.9(9) . 4_765 ?
F3 P1 F2 29.7(7) 4_765 4_765 ?
F3 P1 F2 29.7(7) . . ?
F3 P1 F3 118.6(12) . 4_765 ?
F4 P1 F1 87.7(6) . 4_765 ?
F4 P1 F1 92.0(6) . . ?
F4 P1 F1 87.7(6) 4_765 . ?
F4 P1 F1 92.0(6) 4_765 4_765 ?
F4 P1 F2 84.5(8) . . ?
F4 P1 F2 84.5(8) 4_765 4_765 ?
F4 P1 F2 143.6(8) . 4_765 ?
F4 P1 F2 143.6(8) 4_765 . ?
F4 P1 F3 173.2(9) . 4_765 ?
F4 P1 F3 54.8(9) . . ?
F4 P1 F3 54.8(9) 4_765 4_765 ?
F4 P1 F3 173.2(9) 4_765 . ?
F4 P1 F4 131.8(12) 4_765 . ?
F5 P1 F1 87.2(6) . 4_765 ?
F5 P1 F1 92.2(6) 4_765 4_765 ?
F5 P1 F1 92.2(6) . . ?
F5 P1 F1 87.2(6) 4_765 . ?
F5 P1 F2 130.3(8) 4_765 4_765 ?
F5 P1 F2 170.0(8) 4_765 . ?
F5 P1 F2 130.3(8) . . ?
F5 P1 F2 170.0(8) . 4_765 ?
F5 P1 F3 140.7(8) . 4_765 ?
F5 P1 F3 140.7(8) 4_765 . ?
F5 P1 F3 100.6(8) . . ?
F5 P1 F3 100.6(8) 4_765 4_765 ?
F5 P1 F4 45.8(7) . . ?
F5 P1 F4 86.0(9) . 4_765 ?
F5 P1 F4 86.0(9) 4_765 . ?
F5 P1 F4 45.8(7) 4_765 4_765 ?
F5 P1 F5 40.4(11) 4_765 . ?
C2 N1 C1 108.9(9) . . ?
C5 N1 C1 123.5(9) . . ?
C5 N1 C2 127.4(9) . . ?
C3 N2 C1 111.4(9) . . ?
C4 N2 C1 123.8(9) . . ?
C4 N2 C3 124.6(9) . . ?
C6 N3 C5 122.3(9) . . ?
C7 N3 C5 130.3(9) . . ?
C7 N3 C6 107.4(9) . . ?
C8 N4 C6 111.5(9) . . ?
C9 N4 C6 122.3(9) . . ?
C9 N4 C8 126.2(10) . . ?
N1 C1 Pt1 118.3(8) . . ?
N2 C1 Pt1 135.2(8) . . ?
N2 C1 N1 106.4(9) . . ?
H2 C2 N1 127.0(6) . . ?
C3 C2 N1 106.1(10) . . ?
C3 C2 H2 127.0(7) . . ?
C2 C3 N2 107.1(10) . . ?
H3 C3 N2 126.5(6) . . ?
H3 C3 C2 126.5(7) . . ?
H4a C4 N2 109.5 . . ?
H4b C4 N2 109.5 . . ?
H4b C4 H4a 109.5 . . ?
H4c C4 N2 109.5 . . ?
H4c C4 H4a 109.5 . . ?
H4c C4 H4b 109.5 . . ?
N3 C5 N1 113.0(9) . . ?
H5a C5 N1 109.0(5) . . ?
H5a C5 N3 109.0(5) . . ?
H5b C5 N1 109.0(5) . . ?
H5b C5 N3 109.0(5) . . ?
H5b C5 H5a 107.8 . . ?
N3 C6 Pt1 117.8(7) . . ?
N4 C6 Pt1 137.9(8) . . ?
N4 C6 N3 104.1(9) . . ?
H7 C7 N3 127.0(6) . . ?
C8 C7 N3 105.9(10) . . ?
C8 C7 H7 127.0(7) . . ?
C7 C8 N4 111.0(11) . . ?
H8 C8 N4 124.5(6) . . ?
H8 C8 C7 124.5(7) . . ?
H9a C9 N4 109.5 . . ?
H9b C9 N4 109.5 . . ?
H9b C9 H9a 109.5 . . ?
H9c C9 N4 109.5 . . ?
H9c C9 H9a 109.5 . . ?
H9c C9 H9b 109.5 . . ?
C11 C10 Rh1 67.6(15) . . ?
C17 C10 Rh1 115.1(14) . . ?
C17 C10 C11 125.3(19) . . ?
H10 C10 Rh1 113.5(5) . . ?
H10 C10 C11 113.5(13) . . ?
H10 C10 C17 113.5(11) . . ?
C10 C11 Rh1 75.1(15) . 4_655 ?
C12 C11 Rh1 112.5(15) . 4_655 ?
C12 C11 C10 126.5(19) . . ?
H11 C11 Rh1 112.3(6) . 4_655 ?
H11 C11 C10 112.3(13) . . ?
H11 C11 C12 112.3(11) . . ?
C13 C12 C11 113.1(14) . . ?
H12a C12 C11 109.0(13) . . ?
H12a C12 C13 109.0(13) . . ?
H12b C12 C11 109.0(12) . . ?
H12b C12 C13 109.0(15) . . ?
H12b C12 H12a 107.8 . . ?
C14 C13 C12 116.3(15) . . ?
H13a C13 C12 108.2(14) . . ?
H13a C13 C14 108.2(13) . . ?
H13b C13 C12 108.2(13) . . ?
H13b C13 C14 108.2(12) . . ?
H13b C13 H13a 107.4 . . ?
C13 C14 Rh1 110.1(14) . 4_655 ?
C15 C14 Rh1 70.7(13) . 4_655 ?
C15 C14 C13 124.0(17) . . ?
H14 C14 Rh1 114.6(5) . 4_655 ?
H14 C14 C13 114.6(12) . . ?
H14 C14 C15 114.6(11) . . ?
C14 C15 Rh1 72.4(14) . . ?
C16 C15 Rh1 116.8(12) . . ?
C16 C15 C14 116.5(16) . . ?
H15 C15 Rh1 114.9(5) . . ?
H15 C15 C14 114.9(11) . . ?
H15 C15 C16 114.9(10) . . ?
C17 C16 C15 113.7(13) . . ?
H16a C16 C15 108.8(11) . . ?
H16a C16 C17 108.8(12) . . ?
H16b C16 C15 108.8(10) . . ?
H16b C16 C17 108.8(12) . . ?
H16b C16 H16a 107.7 . . ?
C16 C17 C10 113.7(14) . . ?
H17a C17 C10 108.8(12) . . ?
H17a C17 C16 108.8(12) . . ?
H17b C17 C10 108.8(13) . . ?
H17b C17 C16 108.8(11) . . ?
H17b C17 H17a 107.68491242(3) . . ?

loop_
_geom_bond_atom_site_label_1
_geom_bond_atom_site_label_2
_geom_bond_distance
_geom_bond_site_symmetry_2
_geom_bond_publ_flag
Pt1 Pt1 3.1409(8) 4_655 y
Pt1 Rh1 3.1409(7) . y
Pt1 S1 2.353(2) 4_655 y
Pt1 S1 2.359(2) . y
Pt1 C1 2.010(11) . y
Pt1 C6 1.998(11) . y
Rh1 S1 2.367(3) 4_655 y
Rh1 S1 2.367(3) . y
Rh1 C10 2.18(2) . y
Rh1 C10 2.18(2) 4_655 y
Rh1 C11 2.09(3) . y
Rh1 C11 2.09(3) 4_655 y
Rh1 C14 2.16(3) . y
Rh1 C14 2.16(3) 4_655 y
Rh1 C15 2.142(19) . y
Rh1 C15 2.142(19) 4_655 y
P1 F1 1.566(6) 4_765 ?
P1 F1 1.566(6) . ?
P1 F2 1.621(14) 4_765 ?
P1 F2 1.621(14) . ?
P1 F3 1.467(15) 4_765 ?
P1 F3 1.467(15) . ?
P1 F4 1.682(18) 4_765 ?
P1 F4 1.682(18) . ?
P1 F5 1.638(13) 4_765 ?
P1 F5 1.638(13) . ?
N1 C1 1.386(13) . ?
N1 C2 1.411(14) . ?
N1 C5 1.384(13) . ?
N2 C1 1.319(13) . ?
N2 C3 1.391(13) . ?
N2 C4 1.548(16) . ?
N3 C5 1.415(13) . ?
N3 C6 1.423(13) . ?
N3 C7 1.399(13) . ?
N4 C6 1.335(14) . ?
N4 C8 1.311(13) . ?
N4 C9 1.425(13) . ?
C2 H2 0.9500 . ?
C2 C3 1.365(16) . ?
C3 H3 0.9500 . ?
C4 H4a 0.9800 . ?
C4 H4b 0.9800 . ?
C4 H4c 0.9800 . ?
C5 H5a 0.9900 . ?
C5 H5b 0.9900 . ?
C7 H7 0.9500 . ?
C7 C8 1.319(15) . ?
C8 H8 0.9500 . ?
C9 H9a 0.9800 . ?
C9 H9b 0.9800 . ?
C9 H9c 0.9800 . ?
C10 C11 1.369(15) . ?
C10 C17 1.517(13) . ?
C10 H10 1.0000 . ?
C11 C12 1.512(13) . ?
C11 H11 1.0000 . ?
C12 C13 1.513(13) . ?
C12 H12a 0.9900 . ?
C12 H12b 0.9900 . ?
C13 C14 1.517(13) . ?
C13 H13a 0.9900 . ?
C13 H13b 0.9900 . ?
C14 C15 1.364(15) . ?
C14 H14 1.0000 . ?
C15 C16 1.517(13) . ?
C15 H15 1.0000 . ?
C16 C17 1.540(13) . ?
C16 H16a 0.9900 . ?
C16 H16b 0.9900 . ?
C17 H17a 0.9900 . ?
C17 H17b 0.9900 . ?

loop_
_geom_torsion_atom_site_label_1
_geom_torsion_atom_site_label_2
_geom_torsion_atom_site_label_3
_geom_torsion_atom_site_label_4
_geom_torsion
_geom_torsion_site_symmetry_1
_geom_torsion_site_symmetry_2
_geom_torsion_site_symmetry_3
_geom_torsion_site_symmetry_4
_geom_torsion_publ_flag
Pt1 C1 N1 C2 -174.9(9) . . . . ?
Pt1 C1 N1 C5 1.3(10) . . . . ?
Pt1 C1 N2 C3 176.0(11) . . . . ?
Pt1 C1 N2 C4 -0.2(16) . . . . ?
Pt1 C6 N3 C5 2.6(9) . . . . ?
Pt1 C6 N3 C7 179.2(8) . . . . ?
Pt1 C6 N4 C8 -177.0(12) . . . . ?
Pt1 C6 N4 C9 3.2(13) . . . . ?
Rh1 C10 C11 C12 107.2(13) 4_655 . . . ?
Rh1 C10 C11 C12 107.2(13) . . . . ?
Rh1 C10 C17 C16 -11.8(16) 4_655 . . . ?
Rh1 C10 C17 C16 -11.8(16) . . . . ?
Rh1 C11 C10 C17 -105.7(13) 4_655 . . . ?
Rh1 C11 C10 C17 -105.7(13) . . . . ?
Rh1 C11 C12 C13 25.4(19) . . . . ?
Rh1 C11 C12 C13 25.4(19) 4_655 . . . ?
Rh1 C14 C13 C12 -3.1(17) 4_655 . . . ?
Rh1 C14 C13 C12 -3.1(17) . . . . ?
Rh1 C14 C15 C16 111.7(10) . . . . ?
Rh1 C14 C15 C16 111.7(10) 4_655 . . . ?
Rh1 C15 C14 C13 -101.7(12) 4_655 . . . ?
Rh1 C15 C14 C13 -101.7(12) . . . . ?
Rh1 C15 C16 C17 -0.2(17) . . . . ?
Rh1 C15 C16 C17 -0.2(17) 4_655 . . . ?
N1 C1 N2 C3 1.6(10) . . . . ?
N1 C1 N2 C4 -174.6(11) . . . . ?
N1 C2 C3 N2 3.3(11) . . . . ?
N1 C5 N3 C6 50.6(10) . . . . ?
N1 C5 N3 C7 -125.1(9) . . . . ?
N3 C6 N4 C8 -1.8(10) . . . . ?
N3 C6 N4 C9 178.4(7) . . . . ?
N3 C7 C8 N4 1.8(11) . . . . ?
C10 C11 C12 C13 -62(3) . . . . ?
C10 C17 C16 C15 8(2) . . . . ?
C11 C12 C13 C14 -14(2) . . . . ?
C12 C13 C14 C15 77(3) . . . . ?
C13 C14 C15 C16 10(3) . . . . ?
C14 C15 C16 C17 -83(2) . . . . ?

loop_
_restr_distance_atom_site_label_1
_restr_distance_atom_site_label_2
_restr_distance_site_symmetry_2
_restr_distance_target
_restr_distance_target_weight_param
_restr_distance_diff
C10 C11 1 1.3700 0.0200 0.0008
C10 C12 1 2.5800 0.0400 0.0068
C10 C16 1 2.5400 0.0400 -0.0191
C10 C17 1 1.5000 0.0200 -0.0166
C11 C12 1 1.5200 0.0200 0.0083
C11 C13 1 2.5500 0.0400 0.0264
C12 C13 1 1.5400 0.0200 0.0266
C12 C14 1 2.5500 0.0400 -0.0237
C13 C14 1 1.5000 0.0200 -0.0166
C13 C15 1 2.5600 0.0400 0.0151
C14 C15 1 1.3600 0.0200 -0.0043
C14 C16 1 2.5600 0.0400 0.1091
C15 C16 1 1.5100 0.0200 -0.0066
C15 C17 1 2.5400 0.0400 -0.0191
C16 C17 1 1.5300 0.0200 -0.0098

loop_
_restr_equal_distance_atom_site_label_1
_restr_equal_distance_atom_site_label_2
_restr_equal_distance_site_symmetry_2
_restr_equal_distance_class_id
C10 C12 1 3
C10 C16 1 3
C11 C10 1 1
C11 C13 1 3
C11 C17 1 3
C12 C11 1 2
C12 C13 1 2
C12 C14 1 3
C13 C15 1 3
C14 C13 1 2
C14 C16 1 3
C15 C14 1 1
C15 C17 1 3
C16 C15 1 2
C17 C10 1 2
C17 C16 1 2

loop_
_restr_equal_distance_class_class_id
_restr_equal_distance_class_target_weight_param
_restr_equal_distance_class_average
_restr_equal_distance_class_esd
_restr_equal_distance_class_diff_max
1 0.0200 1.3667 0.0025 0.0025
2 0.0200 1.5191 0.0094 0.0207
3 0.0500 2.5436 0.0382 0.0927

loop_
_restr_U_iso_atom_site_label
_restr_U_iso_weight_param
C10 0.0050
C11 0.0050
C14 0.0010

loop_
_restr_U_similar_atom_site_label_1
_restr_U_similar_atom_site_label_2
_restr_U_similar_weight_param
C10 C11 0.0400
C10 C17 0.0400
C11 C12 0.0400
C12 C13 0.0400
C13 C14 0.0400
C14 C15 0.0400
C15 C16 0.0400
C16 C17 0.0400

loop_
_smtbx_masks_void_nr
_smtbx_masks_void_average_x
_smtbx_masks_void_average_y
_smtbx_masks_void_average_z
_smtbx_masks_void_volume
_smtbx_masks_void_count_electrons
_smtbx_masks_void_content
1 0.000 0.000 -0.001 175.2 36.0 '2 MeCN'
2 0.000 0.000 0.464 164.3 26.1 '1 MeCN'
3 0.000 0.500 0.714 164.3 26.1 '1 MeCN'
4 0.000 0.500 0.249 175.2 36.0 '2 MeCN'
5 0.500 0.000 0.749 175.2 36.0 '2 MeCN'
6 0.500 0.000 0.214 164.3 26.1 '1 MeCN'
7 0.500 0.500 0.964 164.3 26.1 '1 MeCN'
8 0.500 0.500 0.499 175.2 36.0 '2 MeCN'

loop_
_restr_rigu_atom_site_label_1
_restr_rigu_atom_site_label_2
_restr_rigu_target_weight_param
_restr_rigu_u13_diff
_restr_rigu_u23_diff
_restr_rigu_u33_diff
P1 F1 0.010000 -0.004775 -0.000289 0.011104
P1 F2 0.010000 0.012112 -0.007545 -0.025712
P1 F3 0.010000 0.013821 -0.025706 -0.008008
P1 F4 0.010000 -0.010278 -0.015601 -0.017558
P1 F5 0.010000 0.010223 0.009305 -0.015917
F1 F2 0.010000 0.000733 -0.015590 -0.004936
F1 F3 0.010000 0.013162 -0.035140 -0.008336
F1 F4 0.010000 -0.013335 0.027496 -0.018643
F1 F5 0.010000 -0.002063 0.010313 -0.001719
F2 F3 0.010000 0.005774 0.001519 -0.000939
F2 F4 0.010000 0.004792 0.000435 -0.008084
F2 F5 0.010000 0.023042 0.007604 -0.006037
F3 F4 0.010000 0.004742 0.005200 -0.005200
F3 F5 0.010000 0.028185 0.016324 -0.009932
F4 F5 0.010000 0.015028 0.005688 0.002350
N1 N2 0.001000 0.001126 -0.001382 -0.000256
N1 N3 0.001000 0.000600 0.001255 0.000224
N1 C1 0.001000 0.000609 -0.000058 -0.000503
N1 C2 0.001000 0.000607 -0.000129 -0.000353
N1 C3 0.001000 -0.000367 -0.000842 -0.000147
N1 C5 0.001000 -0.000628 0.000540 -0.000067
N2 C1 0.001000 0.000226 0.000316 0.000022
N2 C2 0.001000 -0.000555 0.000734 -0.000646
N2 C3 0.001000 0.000504 -0.000106 -0.000260
N2 C4 0.001000 0.001199 -0.000465 -0.000417
N3 N4 0.001000 -0.001540 0.000796 -0.000137
N3 C5 0.001000 -0.001059 -0.000607 -0.000599
N3 C6 0.001000 -0.000446 -0.000212 -0.000477
N3 C7 0.001000 0.000400 -0.000641 -0.000185
N3 C8 0.001000 -0.000844 0.001236 -0.000016
N4 C6 0.001000 -0.000346 -0.000103 0.000072
N4 C7 0.001000 -0.000535 0.000234 -0.000395
N4 C8 0.001000 -0.000107 0.000353 -0.000066
N4 C9 0.001000 -0.000001 -0.000153 0.000317
C1 C2 0.001000 -0.000590 0.000437 -0.001011
C1 C3 0.001000 -0.000199 -0.000063 -0.000663
C1 C4 0.001000 0.000425 -0.000431 -0.000891
C1 C5 0.001000 0.000552 0.000868 0.000367
C2 C3 0.001000 -0.000254 -0.000306 0.000079
C2 C5 0.001000 -0.002001 0.000402 -0.000376
C3 C4 0.001000 -0.002606 -0.002600 -0.000530
C5 C6 0.001000 -0.000388 0.001036 0.000646
C5 C7 0.001000 -0.002124 0.001165 0.001763
C6 C7 0.001000 -0.000051 0.000153 -0.001090
C6 C8 0.001000 0.000169 0.000520 -0.000631
C6 C9 0.001000 -0.000439 -0.000004 -0.000394
C7 C8 0.001000 -0.000364 -0.000024 -0.000207
C8 C9 0.001000 -0.000927 -0.000425 0.000726
C10 C11 0.004000 0.001778 0.001009 0.001403
C10 C12 0.004000 0.007604 0.001195 -0.000506
C10 C16 0.004000 0.005858 -0.001788 0.003927
C10 C17 0.004000 -0.004004 -0.000024 -0.000175
C11 C12 0.004000 0.002501 0.000164 -0.001776
C11 C13 0.004000 -0.001253 -0.007980 -0.008763
C11 C17 0.004000 0.001094 0.003559 -0.001927
C12 C13 0.004000 -0.002480 0.000793 -0.001864
C12 C14 0.004000 0.002876 -0.004210 0.007848
C13 C14 0.004000 -0.001481 -0.000857 0.002217
C13 C15 0.004000 -0.006306 0.010549 -0.001323
C14 C15 0.004000 -0.001013 0.003991 -0.001972
C14 C16 0.004000 0.000498 -0.006554 0.003259
C15 C16 0.004000 0.000741 -0.002515 0.001993
C15 C17 0.004000 -0.013254 0.003744 -0.007703
C16 C17 0.004000 0.000656 0.001230 -0.000416
